data_2212206
loop_
_publ_author_name
'Xing, Zhi-Tao'
'Ding, Wei-Lin'
'Wang, Hai-Bo'
'Yin, Jun'
'Han, Feng'

_publ_section_title
;
 2-Chlorobenzamide oxime monohydrate
;
_journal_coeditor_code HB2276
_journal_issue 2
_journal_name_full 'Acta Crystallographica Section E'
_journal_page_first o1019
_journal_page_last o1020
_journal_paper_doi 10.1107/S1600536807004114
_journal_volume 63
_journal_year 2007
_chemical_formula_iupac 'C7 H7 Cl N2 O, H2 O'
_chemical_formula_moiety 'C7 H7 Cl N2 O, H2 O'
_chemical_formula_sum 'C7 H9 Cl N2 O2'
_chemical_formula_weight 188.61
_chemical_name_systematic
;
2-Chlorobenzamide oxime monohydrate
;
_space_group_IT_number 2
_symmetry_cell_setting triclinic
_symmetry_space_group_name_Hall '-P 1'
_symmetry_space_group_name_H-M 'P -1'
_atom_sites_solution_hydrogens mixed
_atom_sites_solution_primary direct
_atom_sites_solution_secondary difmap
_audit_creation_method SHELXL-97
_cell_angle_alpha 91.37(3)
_cell_angle_beta 90.58(3)
_cell_angle_gamma 101.21(3)
_cell_formula_units_Z 4
_cell_length_a 4.5550(9)
_cell_length_b 6.8790(14)
_cell_length_c 28.715(6)
_cell_measurement_reflns_used 25
_cell_measurement_temperature 293(2)
_cell_measurement_theta_max 20
_cell_measurement_theta_min 13
_cell_volume 882.2(3)
_computing_cell_refinement 'CAD-4 Software'
_computing_data_collection 'CAD-4 Software (Enraf--Nonius, 1989)'
_computing_data_reduction 'XCAD4 (Harms & Wocadlo,1995)'
_computing_molecular_graphics 'SHELXTL (Siemens, 1996)'
_computing_publication_material SHELXL97
_computing_structure_refinement 'SHELXL97 (Sheldrick, 1997)'
_computing_structure_solution 'SHELXS97 (Sheldrick, 1997)'
_diffrn_ambient_temperature 293(2)
_diffrn_measured_fraction_theta_full 0.999
_diffrn_measured_fraction_theta_max 0.999
_diffrn_measurement_device_type 'Enraf--Nonius CAD-4'
_diffrn_measurement_method \w/2\q
_diffrn_radiation_monochromator graphite
_diffrn_radiation_source 'fine-focus sealed tube'
_diffrn_radiation_type MoK\a
_diffrn_radiation_wavelength 0.71073
_diffrn_reflns_av_R_equivalents 0.0278
_diffrn_reflns_av_sigmaI/netI 0.0399
_diffrn_reflns_limit_h_max 5
_diffrn_reflns_limit_h_min -5
_diffrn_reflns_limit_k_max 8
_diffrn_reflns_limit_k_min -8
_diffrn_reflns_limit_l_max 35
_diffrn_reflns_limit_l_min 0
_diffrn_reflns_number 3672
_diffrn_reflns_theta_full 25.97
_diffrn_reflns_theta_max 25.97
_diffrn_reflns_theta_min 1.42
_diffrn_standards_interval_count 200
_diffrn_standards_interval_time 2h
_diffrn_standards_number 3
_exptl_absorpt_coefficient_mu 0.394
_exptl_absorpt_correction_T_max 0.962
_exptl_absorpt_correction_T_min 0.858
_exptl_absorpt_correction_type psi-scan
_exptl_absorpt_process_details '(North <i>et al.</i>,  1968)'
_exptl_crystal_colour Colourless
_exptl_crystal_density_diffrn 1.420
_exptl_crystal_density_method 'not measured'
_exptl_crystal_description Block
_exptl_crystal_F_000 392
_exptl_crystal_size_max 0.40
_exptl_crystal_size_mid 0.20
_exptl_crystal_size_min 0.10
_refine_diff_density_max 0.329
_refine_diff_density_min -0.442
_refine_ls_extinction_method none
_refine_ls_goodness_of_fit_ref 1.059
_refine_ls_hydrogen_treatment mixed
_refine_ls_matrix_type full
_refine_ls_number_parameters 229
_refine_ls_number_reflns 3472
_refine_ls_number_restraints 4
_refine_ls_restrained_S_all 1.058
_refine_ls_R_factor_all 0.1066
_refine_ls_R_factor_gt 0.0716
_refine_ls_shift/su_max 0.001
_refine_ls_shift/su_mean 0.000
_refine_ls_structure_factor_coef Fsqd
_refine_ls_weighting_details 'calc w=1/[\s^2^(Fo^2^)+(0.05P)^2^+3P] where P=(Fo^2^+2Fc^2^)/3'
_refine_ls_weighting_scheme calc
_refine_ls_wR_factor_gt 0.1620
_refine_ls_wR_factor_ref 0.1910
_reflns_number_gt 2517
_reflns_number_total 3472
_reflns_threshold_expression I>2\s(I)
_cod_data_source_file hb2276.cif
_cod_data_source_block I
_cod_depositor_comments
;
The following automatic conversions were performed:
'_symmetry_cell_setting' value 'Triclinic' changed to 'triclinic'
according to '/home/saulius/struct/CIF-dictionaries/cif_core.dic'
dictionary named 'cif_core.dic' version 2.4.1 from 2010-06-29.

Automatic conversion script
Id: cif_fix_enum 1527 2010-12-29 10:47:43Z saulius 

The following automatic conversions were performed:

'_symmetry_cell_setting' value 'Triclinic' changed to 'triclinic'
according to /home/saulius/struct/CIF-dictionaries/cif_core.dic
dictionary named 'cif_core.dic' version 2.4.1 from 2010-06-29.

Automatic conversion script
Id: cif_fix_values 1715 2011-07-08 13:25:40Z adriana 

The following automatic conversions were performed:

'_atom_sites_solution_hydrogens' value 'difmap and geom' was changed
to 'mixed'.

Automatic conversion script
Id: cif_fix_values 6452 2018-10-05 10:23:21Z andrius 
;
_cod_database_code 2212206
_cod_database_fobs_code 2212206

loop_
_symmetry_equiv_pos_as_xyz
'x, y, z'
'-x, -y, -z'

loop_
_atom_site_type_symbol
_atom_site_label
_atom_site_fract_x
_atom_site_fract_y
_atom_site_fract_z
_atom_site_U_iso_or_equiv
_atom_site_adp_type
_atom_site_calc_flag
_atom_site_refinement_flags
_atom_site_occupancy
Cl Cl1 0.9380(3) 0.7952(2) 0.18711(5) 0.0593(4) Uani d . 1
O O1 0.8447(7) 0.8236(5) 0.02415(12) 0.0473(8) Uani d . 1
H H1A 0.9386 0.7844 0.0028 0.071 Uiso calc R 1
N N1 0.7731(9) 0.6717(6) 0.05754(14) 0.0418(9) Uani d . 1
N N2 0.5639(10) 0.9155(6) 0.09474(15) 0.0522(11) Uani d . 1
H H2A 0.6237 1.0013 0.0739 0.063 Uiso calc R 1
H H2B 0.4640 0.9466 0.1181 0.063 Uiso calc R 1
C C1 0.3035(14) 0.3098(9) 0.1938(2) 0.0639(16) Uani d . 1
H H1C 0.2292 0.2182 0.2162 0.077 Uiso calc R 1
O OW1 1.7002(8) 0.7600(5) 0.47294(13) 0.0489(9) Uani d D 1
H HW1B 1.738(12) 0.879(4) 0.4640(19) 0.059 Uiso d D 1
H HW1A 1.553(9) 0.738(8) 0.4912(16) 0.059 Uiso d D 1
C C2 0.5406(13) 0.4666(8) 0.20535(19) 0.0550(13) Uani d . 1
H H2C 0.6283 0.4785 0.2349 0.066 Uiso calc R 1
O OW2 1.2912(8) 0.7326(5) -0.02720(14) 0.0496(9) Uani d D 1
H HW2A 1.455(8) 0.774(8) -0.0124(18) 0.060 Uiso d D 1
H HW2B 1.258(13) 0.611(4) -0.0360(19) 0.060 Uiso d D 1
C C3 0.6401(10) 0.6019(7) 0.17201(18) 0.0436(11) Uani d . 1
C C4 0.5208(10) 0.5874(7) 0.12706(16) 0.0384(10) Uani d . 1
C C5 0.2849(11) 0.4281(7) 0.11657(19) 0.0485(12) Uani d . 1
H H5A 0.1980 0.4148 0.0869 0.058 Uiso calc R 1
C C6 0.1803(13) 0.2906(8) 0.1499(2) 0.0597(15) Uani d . 1
H H6A 0.0256 0.1846 0.1423 0.072 Uiso calc R 1
C C7 0.6262(10) 0.7332(7) 0.09087(15) 0.0367(10) Uani d . 1
Cl Cl2 1.8870(3) 1.2496(2) 0.31202(5) 0.0605(4) Uani d . 1
O O2 1.8408(7) 1.3190(5) 0.47555(12) 0.0473(8) Uani d . 1
H H2D 1.9395 1.2853 0.4969 0.071 Uiso calc R 1
N N3 1.5401(10) 1.3930(6) 0.40517(15) 0.0499(11) Uani d . 1
H H3A 1.6025 1.4844 0.4259 0.060 Uiso calc R 1
H H3B 1.4350 1.4173 0.3817 0.060 Uiso calc R 1
N N4 1.7610(8) 1.1585(5) 0.44259(14) 0.0402(9) Uani d . 1
C C8 1.1429(12) 0.7540(8) 0.3520(2) 0.0570(14) Uani d . 1
H H8A 0.9905 0.6499 0.3600 0.068 Uiso calc R 1
C C9 1.2526(13) 0.7611(8) 0.3080(2) 0.0589(15) Uani d . 1
H H9A 1.1744 0.6616 0.2863 0.071 Uiso calc R 1
C C10 1.4775(13) 0.9137(8) 0.29526(19) 0.0533(13) Uani d . 1
H H10A 1.5489 0.9190 0.2650 0.064 Uiso calc R 1
C C11 1.5971(10) 1.0606(7) 0.32842(17) 0.0418(11) Uani d . 1
C C12 1.4879(9) 1.0573(6) 0.37344(16) 0.0355(10) Uani d . 1
C C13 1.2557(11) 0.8991(7) 0.38454(19) 0.0480(12) Uani d . 1
H H13A 1.1776 0.8929 0.4144 0.058 Uiso calc R 1
C C14 1.6068(10) 1.2124(7) 0.40939(16) 0.0376(10) Uani d . 1

loop_
_atom_site_aniso_label
_atom_site_aniso_U_11
_atom_site_aniso_U_22
_atom_site_aniso_U_33
_atom_site_aniso_U_12
_atom_site_aniso_U_13
_atom_site_aniso_U_23
Cl1 0.0564(8) 0.0618(8) 0.0536(8) -0.0021(6) -0.0076(6) -0.0039(6)
O1 0.0463(19) 0.051(2) 0.048(2) 0.0142(15) 0.0148(15) 0.0126(16)
N1 0.044(2) 0.038(2) 0.044(2) 0.0070(17) 0.0043(17) 0.0049(17)
N2 0.067(3) 0.044(2) 0.050(3) 0.021(2) 0.015(2) 0.0054(19)
C1 0.071(4) 0.055(3) 0.066(4) 0.010(3) 0.018(3) 0.018(3)
OW1 0.044(2) 0.045(2) 0.060(2) 0.0164(17) -0.0024(16) -0.0019(17)
C2 0.065(3) 0.058(3) 0.043(3) 0.014(3) -0.002(2) 0.005(2)
OW2 0.045(2) 0.044(2) 0.062(2) 0.0147(17) 0.0015(17) -0.0018(17)
C3 0.038(2) 0.043(3) 0.052(3) 0.011(2) 0.004(2) -0.002(2)
C4 0.034(2) 0.042(3) 0.039(3) 0.0095(19) 0.0029(18) -0.0021(19)
C5 0.044(3) 0.046(3) 0.055(3) 0.010(2) -0.002(2) 0.000(2)
C6 0.056(3) 0.042(3) 0.075(4) -0.004(2) 0.002(3) 0.005(3)
C7 0.033(2) 0.042(2) 0.035(2) 0.0066(18) -0.0028(18) 0.0007(19)
Cl2 0.0595(8) 0.0608(8) 0.0563(9) -0.0006(6) 0.0077(6) 0.0034(6)
O2 0.0465(19) 0.0455(19) 0.051(2) 0.0135(15) -0.0140(15) -0.0143(15)
N3 0.060(3) 0.044(2) 0.048(3) 0.018(2) -0.013(2) -0.0086(19)
N4 0.039(2) 0.035(2) 0.047(2) 0.0081(16) -0.0033(17) -0.0095(17)
C8 0.050(3) 0.046(3) 0.069(4) -0.004(2) -0.007(3) -0.009(3)
C9 0.059(3) 0.053(3) 0.061(4) 0.003(3) -0.020(3) -0.020(3)
C10 0.063(3) 0.057(3) 0.040(3) 0.015(3) -0.008(2) -0.010(2)
C11 0.041(2) 0.044(3) 0.040(3) 0.009(2) -0.005(2) -0.001(2)
C12 0.029(2) 0.038(2) 0.040(3) 0.0080(17) -0.0055(18) -0.0064(19)
C13 0.038(3) 0.049(3) 0.056(3) 0.005(2) -0.001(2) -0.002(2)
C14 0.034(2) 0.042(3) 0.037(2) 0.0073(19) 0.0024(19) -0.0025(19)

loop_
_atom_type_symbol
_atom_type_description
_atom_type_scat_dispersion_real
_atom_type_scat_dispersion_imag
_atom_type_scat_source
C C 0.0033 0.0016 'International Tables Vol C Tables 4.2.6.8 and 6.1.1.4'
H H 0.0000 0.0000 'International Tables Vol C Tables 4.2.6.8 and 6.1.1.4'
N N 0.0061 0.0033 'International Tables Vol C Tables 4.2.6.8 and 6.1.1.4'
O O 0.0106 0.0060 'International Tables Vol C Tables 4.2.6.8 and 6.1.1.4'
Cl Cl 0.1484 0.1585 'International Tables Vol C Tables 4.2.6.8 and 6.1.1.4'

loop_
_geom_angle_atom_site_label_1
_geom_angle_atom_site_label_2
_geom_angle_atom_site_label_3
_geom_angle
N1 O1 H1A 109.5
C7 N1 O1 109.4(4)
C7 N2 H2A 120.0
C7 N2 H2B 120.0
H2A N2 H2B 120.0
C6 C1 C2 120.4(5)
C6 C1 H1C 119.8
C2 C1 H1C 119.8
HW1B OW1 HW1A 113(6)
C3 C2 C1 118.4(5)
C3 C2 H2C 120.8
C1 C2 H2C 120.8
HW2A OW2 HW2B 116(6)
C2 C3 C4 122.8(5)
C2 C3 Cl1 117.5(4)
C4 C3 Cl1 119.6(4)
C3 C4 C5 117.4(4)
C3 C4 C7 123.2(4)
C5 C4 C7 119.5(4)
C6 C5 C4 120.6(5)
C6 C5 H5A 119.7
C4 C5 H5A 119.7
C1 C6 C5 120.3(5)
C1 C6 H6A 119.8
C5 C6 H6A 119.8
N1 C7 N2 125.0(4)
N1 C7 C4 115.7(4)
N2 C7 C4 119.3(4)
N4 O2 H2D 109.5
C14 N3 H3A 120.0
C14 N3 H3B 120.0
H3A N3 H3B 120.0
C14 N4 O2 109.1(4)
C9 C8 C13 120.4(5)
C9 C8 H8A 119.8
C13 C8 H8A 119.8
C8 C9 C10 120.9(5)
C8 C9 H9A 119.5
C10 C9 H9A 119.5
C9 C10 C11 119.1(5)
C9 C10 H10A 120.5
C11 C10 H10A 120.5
C12 C11 C10 121.1(5)
C12 C11 Cl2 120.4(4)
C10 C11 Cl2 118.5(4)
C11 C12 C13 117.5(4)
C11 C12 C14 122.6(4)
C13 C12 C14 119.9(4)
C8 C13 C12 121.0(5)
C8 C13 H13A 119.5
C12 C13 H13A 119.5
N4 C14 N3 125.8(4)
N4 C14 C12 116.0(4)
N3 C14 C12 118.3(4)

loop_
_geom_bond_atom_site_label_1
_geom_bond_atom_site_label_2
_geom_bond_distance
Cl1 C3 1.748(5)
O1 N1 1.428(5)
O1 H1A 0.8200
N1 C7 1.283(6)
N2 C7 1.341(6)
N2 H2A 0.8600
N2 H2B 0.8600
C1 C6 1.369(9)
C1 C2 1.401(8)
C1 H1C 0.9300
OW1 HW1B 0.85(2)
OW1 HW1A 0.85(2)
C2 C3 1.370(7)
C2 H2C 0.9300
OW2 HW2A 0.85(2)
OW2 HW2B 0.85(2)
C3 C4 1.389(7)
C4 C5 1.402(7)
C4 C7 1.480(6)
C5 C6 1.383(7)
C5 H5A 0.9300
C6 H6A 0.9300
Cl2 C11 1.740(5)
O2 N4 1.426(5)
O2 H2D 0.8200
N3 C14 1.343(6)
N3 H3A 0.8600
N3 H3B 0.8600
N4 C14 1.283(6)
C8 C9 1.361(8)
C8 C13 1.372(7)
C8 H8A 0.9300
C9 C10 1.376(8)
C9 H9A 0.9300
C10 C11 1.398(7)
C10 H10A 0.9300
C11 C12 1.389(6)
C12 C13 1.407(7)
C12 C14 1.486(6)
C13 H13A 0.9300

loop_
_geom_hbond_atom_site_label_D
_geom_hbond_atom_site_label_H
_geom_hbond_atom_site_label_A
_geom_hbond_site_symmetry_A
_geom_hbond_distance_DH
_geom_hbond_distance_HA
_geom_hbond_distance_DA
_geom_hbond_angle_DHA
_geom_hbond_publ_flag
O1 H1A OW2 . 0.82 1.92 2.686(5) 155.0 yes
N2 H2A O1 . 0.86 2.23 2.540(6) 101.0 yes
N2 H2A OW2 2_775 0.86 2.27 3.112(6) 167.0 yes
OW1 HW1B N4 . 0.85(4) 2.02(4) 2.859(5) 172(5) yes
OW1 HW1A O2 2_876 0.85(4) 2.02(4) 2.854(5) 170(5) yes
O2 H2D OW1 2_976 0.82 1.93 2.697(5) 155.0 yes
N3 H3A OW1 1_565 0.86 2.27 3.117(5) 168.0 yes
N3 H3A O2 . 0.86 2.24 2.546(6) 101.0 yes
OW2 HW2A O1 1_655 0.85(4) 2.02(4) 2.862(5) 170(5) yes
OW2 HW2B N1 2_765 0.85(4) 2.01(3) 2.853(5) 174(6) yes

loop_
_geom_torsion_atom_site_label_1
_geom_torsion_atom_site_label_2
_geom_torsion_atom_site_label_3
_geom_torsion_atom_site_label_4
_geom_torsion
C6 C1 C2 C3 1.6(9)
C1 C2 C3 C4 -1.6(8)
C1 C2 C3 Cl1 -179.6(4)
C2 C3 C4 C5 1.2(7)
Cl1 C3 C4 C5 179.1(4)
C2 C3 C4 C7 179.8(5)
Cl1 C3 C4 C7 -2.3(6)
C3 C4 C5 C6 -0.8(7)
C7 C4 C5 C6 -179.4(5)
C2 C1 C6 C5 -1.2(9)
C4 C5 C6 C1 0.9(9)
O1 N1 C7 N2 -3.2(6)
O1 N1 C7 C4 176.7(4)
C3 C4 C7 N1 109.4(5)
C5 C4 C7 N1 -72.0(6)
C3 C4 C7 N2 -70.7(6)
C5 C4 C7 N2 107.8(5)
C13 C8 C9 C10 -0.2(9)
C8 C9 C10 C11 1.2(8)
C9 C10 C11 C12 -1.5(8)
C9 C10 C11 Cl2 178.6(4)
C10 C11 C12 C13 0.9(7)
Cl2 C11 C12 C13 -179.3(4)
C10 C11 C12 C14 -179.1(4)
Cl2 C11 C12 C14 0.7(6)
C9 C8 C13 C12 -0.5(8)
C11 C12 C13 C8 0.1(7)
C14 C12 C13 C8 -179.8(5)
O2 N4 C14 N3 2.4(6)
O2 N4 C14 C12 -176.1(4)
C11 C12 C14 N4 -109.3(5)
C13 C12 C14 N4 70.7(6)
C11 C12 C14 N3 72.1(6)
C13 C12 C14 N3 -108.0(5)

loop_
_cod_related_entry_id
_cod_related_entry_database
_cod_related_entry_code
1 ChemSpider 30655158
